data_4517234
loop_
_publ_author_name
'Alice Heskia'
'Thierry Maris'
'James D. Wuest'

_publ_section_title
;
 Foiling Normal Patterns of Crystallization by Design. Polymorphism of
 Phosphangulene Chalcogenides
;
_journal_name_full 'Cryst. Growth & Design'
_journal_page_first 5390
_journal_page_last 5406
_journal_paper_doi 10.1021/acs.cgd.9b00907
_journal_volume 19
_journal_year 2019
_chemical_formula_moiety '0.5(C18 H9 O3.35 P S0.65), 0.5(C18 H9 O3.94 P S0.06)'
_chemical_formula_sum 'C18 H9 O3.65 P S0.35'
_chemical_formula_weight 325.88
_chemical_name_common 'phosphangulene oxyde : phosphangulene sulfide 0.94:0.06'
_space_group_crystal_system monoclinic
_space_group_IT_number 14
_space_group_name_Hall '-P 2ybc'
_space_group_name_H-M_alt 'P 1 21/c 1'
_atom_sites_solution_hydrogens geom
_atom_sites_solution_primary dual
_audit_contact_author_name
;
;
_audit_creation_date 2018-11-19
_audit_creation_method
;
Olex2 1.2
(compiled 2018.05.29 svn.r3508 for OlexSys, GUI svn.r5506)
;
_cell_angle_alpha 90
_cell_angle_beta 101.1170(10)
_cell_angle_gamma 90
_cell_formula_units_Z 8
_cell_length_a 14.5033(5)
_cell_length_b 16.6611(6)
_cell_length_c 11.7398(4)
_cell_measurement_reflns_used 9951
_cell_measurement_temperature 150
_cell_measurement_theta_max 54.883
_cell_measurement_theta_min 2.702
_cell_volume 2783.58(17)
_computing_cell_refinement
;
SAINT (2013) V8.37A; Integration Software for Single Crystal Data. 
Bruker AXS Inc., Madison, WI 53719-1173.'
;
_computing_data_collection
;
APEX 2 (2013) Bruker AXS Inc., Madison, WI 53719-1173.
;
_computing_data_reduction
;
SAINT (2013) V8.37A; Integration Software for Single Crystal Data. 
Bruker AXS Inc., Madison, WI 53719-1173.'
;
_computing_molecular_graphics 'Olex2 (Dolomanov et al., 2009)'
_computing_publication_material 'Olex2 (Dolomanov et al., 2009)'
_computing_structure_refinement 'XL (Sheldrick, 2008)'
_computing_structure_solution 'XT (Sheldrick, 2015)'
_diffrn_ambient_temperature 150
_diffrn_detector 'CMOS Area detector'
_diffrn_detector_area_resol_mean 10.24
_diffrn_detector_type 'Bruker Photon 100 CMOS Detector'
_diffrn_measured_fraction_theta_full 0.980
_diffrn_measured_fraction_theta_max 0.970
_diffrn_measurement_device 'k-geometry diffractometer'
_diffrn_measurement_device_type 'Bruker Venture Metaljet'
_diffrn_measurement_method '\w and \f scans'
_diffrn_radiation_collimation 'Focusing mirrors'
_diffrn_radiation_monochromator 'Helios MX Mirror Optics'
_diffrn_radiation_probe x-ray
_diffrn_radiation_type GaK\a
_diffrn_radiation_wavelength 1.34139
_diffrn_reflns_av_R_equivalents 0.0318
_diffrn_reflns_av_unetI/netI 0.0241
_diffrn_reflns_Laue_measured_fraction_full 0.980
_diffrn_reflns_Laue_measured_fraction_max 0.970
_diffrn_reflns_limit_h_max 17
_diffrn_reflns_limit_h_min -17
_diffrn_reflns_limit_k_max 20
_diffrn_reflns_limit_k_min -20
_diffrn_reflns_limit_l_max 13
_diffrn_reflns_limit_l_min -13
_diffrn_reflns_number 23378
_diffrn_reflns_point_group_measured_fraction_full 0.980
_diffrn_reflns_point_group_measured_fraction_max 0.970
_diffrn_reflns_theta_full 53.594
_diffrn_reflns_theta_max 54.923
_diffrn_reflns_theta_min 2.701
_diffrn_source 'Metal Jet'
_diffrn_source_target Ga
_diffrn_source_type 'Gallium Liquid Metal Jet Source'
_exptl_absorpt_coefficient_mu 1.569
_exptl_absorpt_correction_T_max 0.7508
_exptl_absorpt_correction_T_min 0.6348
_exptl_absorpt_correction_type multi-scan
_exptl_absorpt_process_details
;
SADABS-2016/2 (Bruker,2016/2) was used for absorption correction. 
wR2(int) was 0.0958 before and 0.0545 after correction. 
The Ratio of minimum to maximum transmission is 0.8455. 
The \l/2 correction factor is Not present.'
;
_exptl_crystal_colour 'clear light colourless'
_exptl_crystal_colour_lustre clear
_exptl_crystal_colour_modifier light
_exptl_crystal_colour_primary colourless
_exptl_crystal_density_diffrn 1.555
_exptl_crystal_description rod
_exptl_crystal_F_000 1335
_exptl_crystal_size_max 0.2
_exptl_crystal_size_mid 0.17
_exptl_crystal_size_min 0.08
_refine_diff_density_max 0.272
_refine_diff_density_min -0.356
_refine_diff_density_rms 0.050
_refine_ls_extinction_coef 0.0060(2)
_refine_ls_extinction_expression Fc^*^=kFc[1+0.001xFc^2^\l^3^/sin(2\q)]^-1/4^
_refine_ls_extinction_method 'SHELXL-2018/3 (Sheldrick 2018)'
_refine_ls_goodness_of_fit_ref 1.066
_refine_ls_hydrogen_treatment constr
_refine_ls_matrix_type full
_refine_ls_number_parameters 424
_refine_ls_number_reflns 5139
_refine_ls_number_restraints 2
_refine_ls_restrained_S_all 1.070
_refine_ls_R_factor_all 0.0381
_refine_ls_R_factor_gt 0.0350
_refine_ls_shift/su_max 0.001
_refine_ls_shift/su_mean 0.000
_refine_ls_structure_factor_coef Fsqd
_refine_ls_weighting_details 'w=1/[\s^2^(Fo^2^)+(0.0334P)^2^+1.9427P] where P=(Fo^2^+2Fc^2^)/3'
_refine_ls_weighting_scheme calc
_refine_ls_wR_factor_gt 0.0855
_refine_ls_wR_factor_ref 0.0877
_reflns_Friedel_coverage 0.000
_reflns_Friedel_fraction_full .
_reflns_Friedel_fraction_max .
_reflns_number_gt 4784
_reflns_number_total 5139
_reflns_threshold_expression 'I > 2\s(I)'
_cod_data_source_file phango_phangs_jw21264.cif
_cod_data_source_block jw21264
_cod_depositor_comments
;
The following automatic conversions were performed:

data item '_diffrn_radiation_probe' value 'X-ray' was changed to
'x-ray' in accordance with the built-in table derived from the CIF
Core dictionary named 'cif_core.dic' version 2.4.5 last updated on
2014-11-21.

Automatic conversion script
Id: cif_fix_values 6909 2019-04-08 15:41:33Z antanas 
;
_cod_database_code 4517234

loop_
_space_group_symop_id
_space_group_symop_operation_xyz
1 'x, y, z'
2 '-x, y+1/2, -z+1/2'
3 '-x, -y, -z'
4 'x, -y-1/2, z-1/2'

loop_
_atom_site_label
_atom_site_type_symbol
_atom_site_fract_x
_atom_site_fract_y
_atom_site_fract_z
_atom_site_U_iso_or_equiv
_atom_site_adp_type
_atom_site_occupancy
_atom_site_site_symmetry_order
_atom_site_calc_flag
_atom_site_refinement_flags_posn
_atom_site_refinement_flags_adp
_atom_site_refinement_flags_occupancy
_atom_site_disorder_assembly
_atom_site_disorder_group
P1A P 0.20574(3) 0.38020(3) 0.62173(4) 0.02771(13) Uani 1 1 d D . . . .
O1A O 0.19006(9) 0.35167(8) 0.36697(11) 0.0342(3) Uani 1 1 d . . . . .
O2A O 0.40719(9) 0.35492(7) 0.73389(11) 0.0326(3) Uani 1 1 d . . . . .
O3A O 0.16003(9) 0.55298(8) 0.65313(12) 0.0360(3) Uani 1 1 d . . . . .
C1A C 0.29302(12) 0.33882(10) 0.55500(16) 0.0286(4) Uani 1 1 d . . . . .
C2A C 0.27442(12) 0.32554(10) 0.43604(17) 0.0308(4) Uani 1 1 d . . . . .
C3A C 0.34076(14) 0.28750(11) 0.38462(18) 0.0367(4) Uani 1 1 d . . . . .
H3A H 0.327722 0.275111 0.304125 0.044 Uiso 1 1 calc R . . . .
C4A C 0.42729(14) 0.26777(11) 0.45377(19) 0.0391(5) Uani 1 1 d . . . . .
H4A H 0.471609 0.238610 0.420189 0.047 Uiso 1 1 calc R . . . .
C5A C 0.45071(13) 0.28936(11) 0.57001(18) 0.0349(4) Uani 1 1 d . . . . .
H5A H 0.511408 0.278347 0.614306 0.042 Uiso 1 1 calc R . . . .
C6A C 0.38327(12) 0.32736(10) 0.61963(16) 0.0297(4) Uani 1 1 d . . . . .
C7A C 0.27698(12) 0.44924(11) 0.71135(16) 0.0287(4) Uani 1 1 d . . . . .
C8A C 0.36897(13) 0.42798(11) 0.76115(16) 0.0301(4) Uani 1 1 d . . . . .
C9A C 0.42473(13) 0.48042(12) 0.83587(16) 0.0347(4) Uani 1 1 d . . . . .
H9A H 0.486171 0.465636 0.874182 0.042 Uiso 1 1 calc R . . . .
C10A C 0.38773(14) 0.55565(12) 0.85306(17) 0.0380(4) Uani 1 1 d . . . . .
H10A H 0.423813 0.591071 0.907570 0.046 Uiso 1 1 calc R . . . .
C11A C 0.30043(14) 0.58099(12) 0.79393(17) 0.0364(4) Uani 1 1 d . . . . .
H11A H 0.278753 0.633820 0.804121 0.044 Uiso 1 1 calc R . . . .
C12A C 0.24563(13) 0.52758(11) 0.71977(16) 0.0312(4) Uani 1 1 d . . . . .
C13A C 0.15726(12) 0.44685(10) 0.51075(16) 0.0292(4) Uani 1 1 d . . . . .
C14A C 0.15121(12) 0.42431(11) 0.39559(17) 0.0315(4) Uani 1 1 d . . . . .
C15A C 0.10746(13) 0.47420(12) 0.30710(18) 0.0367(4) Uani 1 1 d . . . . .
H15A H 0.099641 0.458488 0.228028 0.044 Uiso 1 1 calc R . . . .
C16A C 0.07525(13) 0.54850(12) 0.33843(19) 0.0396(5) Uani 1 1 d . . . . .
H16A H 0.041300 0.581854 0.279216 0.048 Uiso 1 1 calc R . . . .
C17A C 0.09070(13) 0.57579(12) 0.45253(18) 0.0369(4) Uani 1 1 d . . . . .
H17A H 0.071133 0.627907 0.470573 0.044 Uiso 1 1 calc R . . . .
C18A C 0.13543(12) 0.52487(11) 0.53911(17) 0.0319(4) Uani 1 1 d . . . . .
S4A S 0.12585(7) 0.30699(7) 0.68598(10) 0.0279(3) Uani 0.648(5) 1 d D . P A 1
O4A O 0.1395(5) 0.3257(4) 0.6758(6) 0.0279(3) Uani 0.352(5) 1 d D . P A 2
P1B P 0.70142(3) 0.37105(3) 0.86399(4) 0.02698(13) Uani 1 1 d D . . . .
O1B O 0.87635(9) 0.40025(8) 1.04049(11) 0.0337(3) Uani 1 1 d . . . . .
O2B O 0.63003(9) 0.53085(7) 0.76839(11) 0.0328(3) Uani 1 1 d . . . . .
O3B O 0.75576(9) 0.27726(7) 0.66934(11) 0.0346(3) Uani 1 1 d . . . . .
C1B C 0.74250(12) 0.46460(10) 0.91936(15) 0.0281(4) Uani 1 1 d . . . . .
C2B C 0.82294(13) 0.46915(11) 1.00524(16) 0.0302(4) Uani 1 1 d . . . . .
C3B C 0.85095(14) 0.54213(12) 1.05637(17) 0.0356(4) Uani 1 1 d . . . . .
H3B H 0.903950 0.545883 1.117898 0.043 Uiso 1 1 calc R . . . .
C4B C 0.79920(14) 0.60994(12) 1.01502(18) 0.0393(5) Uani 1 1 d . . . . .
H4B H 0.815234 0.659756 1.053067 0.047 Uiso 1 1 calc R . . . .
C5B C 0.72500(14) 0.60790(11) 0.92037(18) 0.0368(4) Uani 1 1 d . . . . .
H5B H 0.693087 0.655657 0.891370 0.044 Uiso 1 1 calc R . . . .
C6B C 0.69900(12) 0.53437(11) 0.86967(16) 0.0298(4) Uani 1 1 d . . . . .
C7B C 0.67561(12) 0.39691(10) 0.71760(16) 0.0281(4) Uani 1 1 d . . . . .
C8B C 0.63827(12) 0.47274(11) 0.68487(16) 0.0288(4) Uani 1 1 d . . . . .
C9B C 0.61059(12) 0.49112(11) 0.56896(17) 0.0326(4) Uani 1 1 d . . . . .
H9B H 0.582361 0.541362 0.545113 0.039 Uiso 1 1 calc R . . . .
C10B C 0.62519(13) 0.43379(12) 0.48741(17) 0.0344(4) Uani 1 1 d . . . . .
H10B H 0.601502 0.444104 0.407537 0.041 Uiso 1 1 calc R . . . .
C11B C 0.67303(13) 0.36213(11) 0.51830(17) 0.0334(4) Uani 1 1 d . . . . .
H11B H 0.686044 0.325897 0.460944 0.040 Uiso 1 1 calc R . . . .
C12B C 0.70087(12) 0.34558(10) 0.63513(16) 0.0299(4) Uani 1 1 d . . . . .
C13B C 0.81026(12) 0.32564(10) 0.86593(16) 0.0289(4) Uani 1 1 d . . . . .
C14B C 0.88524(13) 0.34294(11) 0.95635(16) 0.0300(4) Uani 1 1 d . . . . .
C15B C 0.97030(13) 0.30433(11) 0.96164(18) 0.0356(4) Uani 1 1 d . . . . .
H15B H 1.020968 0.312883 1.024985 0.043 Uiso 1 1 calc R . . . .
C16B C 0.97960(14) 0.25262(12) 0.87163(18) 0.0391(5) Uani 1 1 d . . . . .
H16B H 1.036507 0.223368 0.877001 0.047 Uiso 1 1 calc R . . . .
C17B C 0.90930(14) 0.24182(11) 0.77409(18) 0.0371(4) Uani 1 1 d . . . . .
H17B H 0.918966 0.208322 0.711957 0.045 Uiso 1 1 calc R . . . .
C18B C 0.82481(13) 0.28133(10) 0.77023(16) 0.0308(4) Uani 1 1 d . . . . .
O4B O 0.6296(2) 0.3283(2) 0.9150(3) 0.0335(5) Uani 0.943(5) 1 d D . P B 1
S4B S 0.6138(15) 0.3168(14) 0.925(2) 0.0335(5) Uani 0.057(5) 1 d D . P B 2

loop_
_atom_site_aniso_label
_atom_site_aniso_U_11
_atom_site_aniso_U_22
_atom_site_aniso_U_33
_atom_site_aniso_U_23
_atom_site_aniso_U_13
_atom_site_aniso_U_12
P1A 0.0278(2) 0.0253(2) 0.0307(3) 0.00158(18) 0.00737(18) -0.00146(17)
O1A 0.0361(7) 0.0310(7) 0.0337(8) -0.0049(5) 0.0026(5) -0.0016(5)
O2A 0.0333(7) 0.0318(7) 0.0322(7) 0.0037(5) 0.0051(5) 0.0021(5)
O3A 0.0376(7) 0.0327(7) 0.0386(8) -0.0036(6) 0.0093(6) 0.0060(5)
C1A 0.0312(9) 0.0220(8) 0.0342(10) 0.0007(7) 0.0098(7) -0.0019(7)
C2A 0.0322(9) 0.0249(8) 0.0351(11) -0.0023(7) 0.0059(8) -0.0044(7)
C3A 0.0439(11) 0.0294(9) 0.0394(12) -0.0081(8) 0.0144(9) -0.0044(8)
C4A 0.0391(10) 0.0291(9) 0.0523(13) -0.0065(9) 0.0170(9) 0.0006(8)
C5A 0.0299(9) 0.0285(9) 0.0473(12) 0.0007(8) 0.0103(8) 0.0000(7)
C6A 0.0338(9) 0.0235(8) 0.0325(10) 0.0021(7) 0.0077(8) -0.0032(7)
C7A 0.0327(9) 0.0294(9) 0.0259(10) 0.0016(7) 0.0105(7) -0.0025(7)
C8A 0.0351(9) 0.0304(9) 0.0265(10) 0.0040(7) 0.0101(7) -0.0021(7)
C9A 0.0362(10) 0.0408(10) 0.0272(10) 0.0013(8) 0.0063(8) -0.0061(8)
C10A 0.0469(11) 0.0412(11) 0.0272(10) -0.0064(8) 0.0105(8) -0.0100(9)
C11A 0.0472(11) 0.0320(10) 0.0335(11) -0.0047(8) 0.0165(9) -0.0042(8)
C12A 0.0342(9) 0.0326(9) 0.0292(10) 0.0000(7) 0.0122(7) -0.0001(7)
C13A 0.0263(8) 0.0281(9) 0.0337(10) 0.0027(7) 0.0070(7) -0.0021(7)
C14A 0.0289(9) 0.0287(9) 0.0364(11) -0.0001(8) 0.0050(7) -0.0052(7)
C15A 0.0345(10) 0.0400(11) 0.0335(11) 0.0033(8) 0.0016(8) -0.0066(8)
C16A 0.0322(9) 0.0376(10) 0.0462(13) 0.0107(9) 0.0002(8) -0.0025(8)
C17A 0.0308(9) 0.0305(9) 0.0483(13) 0.0045(8) 0.0053(8) 0.0023(7)
C18A 0.0278(9) 0.0309(9) 0.0381(11) 0.0012(8) 0.0092(8) -0.0011(7)
S4A 0.0263(5) 0.0259(6) 0.0322(5) 0.0046(4) 0.0078(3) -0.0077(3)
O4A 0.0263(5) 0.0259(6) 0.0322(5) 0.0046(4) 0.0078(3) -0.0077(3)
P1B 0.0282(2) 0.0252(2) 0.0277(3) 0.00215(17) 0.00566(18) -0.00192(17)
O1B 0.0375(7) 0.0338(7) 0.0281(7) 0.0008(5) 0.0016(5) 0.0020(5)
O2B 0.0327(6) 0.0301(6) 0.0348(7) 0.0004(5) 0.0044(5) 0.0046(5)
O3B 0.0414(7) 0.0271(6) 0.0328(7) -0.0040(5) 0.0010(6) 0.0024(5)
C1B 0.0304(9) 0.0294(9) 0.0263(10) -0.0009(7) 0.0100(7) -0.0014(7)
C2B 0.0335(9) 0.0311(9) 0.0274(10) 0.0016(7) 0.0092(7) -0.0010(7)
C3B 0.0388(10) 0.0391(10) 0.0291(10) -0.0050(8) 0.0068(8) -0.0058(8)
C4B 0.0473(11) 0.0317(10) 0.0406(12) -0.0092(8) 0.0125(9) -0.0045(8)
C5B 0.0421(11) 0.0286(9) 0.0418(12) -0.0023(8) 0.0130(9) 0.0025(8)
C6B 0.0298(9) 0.0297(9) 0.0308(10) 0.0003(7) 0.0081(7) 0.0003(7)
C7B 0.0257(8) 0.0279(9) 0.0300(10) 0.0009(7) 0.0037(7) -0.0037(7)
C8B 0.0247(8) 0.0292(9) 0.0326(10) 0.0001(7) 0.0061(7) -0.0022(7)
C9B 0.0266(8) 0.0325(9) 0.0370(11) 0.0088(8) 0.0023(7) -0.0026(7)
C10B 0.0314(9) 0.0408(10) 0.0294(10) 0.0051(8) 0.0020(7) -0.0064(8)
C11B 0.0335(9) 0.0363(10) 0.0303(11) -0.0018(8) 0.0063(8) -0.0064(8)
C12B 0.0298(9) 0.0260(9) 0.0328(10) 0.0002(7) 0.0032(7) -0.0032(7)
C13B 0.0314(9) 0.0245(8) 0.0308(10) 0.0042(7) 0.0060(7) -0.0005(7)
C14B 0.0343(9) 0.0272(9) 0.0281(10) 0.0048(7) 0.0055(7) -0.0003(7)
C15B 0.0322(9) 0.0355(10) 0.0370(11) 0.0068(8) 0.0018(8) 0.0020(8)
C16B 0.0358(10) 0.0341(10) 0.0475(13) 0.0057(9) 0.0083(9) 0.0082(8)
C17B 0.0435(11) 0.0287(9) 0.0404(12) -0.0008(8) 0.0110(9) 0.0051(8)
C18B 0.0352(9) 0.0232(8) 0.0332(10) 0.0021(7) 0.0047(8) -0.0009(7)
O4B 0.0310(13) 0.0369(13) 0.0353(11) 0.0066(9) 0.0128(9) -0.0063(9)
S4B 0.0310(13) 0.0369(13) 0.0353(11) 0.0066(9) 0.0128(9) -0.0063(9)

loop_
_atom_type_symbol
_atom_type_description
_atom_type_scat_dispersion_real
_atom_type_scat_dispersion_imag
_atom_type_scat_source
C C 0.0137 0.0067 'International Tables Vol C Tables 4.2.6.8 and 6.1.1.4'
H H 0.0000 0.0000 'International Tables Vol C Tables 4.2.6.8 and 6.1.1.4'
O O 0.0389 0.0241 'International Tables Vol C Tables 4.2.6.8 and 6.1.1.4'
P P 0.2543 0.3332 'International Tables Vol C Tables 4.2.6.8 and 6.1.1.4'
S S 0.2925 0.4295 'International Tables Vol C Tables 4.2.6.8 and 6.1.1.4'

loop_
_geom_angle_atom_site_label_1
_geom_angle_atom_site_label_2
_geom_angle_atom_site_label_3
_geom_angle
_geom_angle_site_symmetry_1
_geom_angle_site_symmetry_3
C1A P1A C7A 97.66(8) . .
C1A P1A S4A 117.71(7) . .
C7A P1A S4A 120.51(7) . .
C13A P1A C1A 97.91(9) . .
C13A P1A C7A 97.80(8) . .
C13A P1A S4A 120.34(7) . .
O4A P1A C1A 120.8(3) . .
O4A P1A C7A 118.7(3) . .
O4A P1A C13A 119.1(3) . .
C2A O1A C14A 118.41(14) . .
C6A O2A C8A 117.99(14) . .
C18A O3A C12A 117.98(14) . .
C2A C1A P1A 119.69(14) . .
C2A C1A C6A 120.39(17) . .
C6A C1A P1A 119.59(14) . .
C1A C2A O1A 120.77(16) . .
C3A C2A O1A 119.53(17) . .
C3A C2A C1A 119.68(17) . .
C2A C3A C4A 118.47(19) . .
C5A C4A C3A 122.19(18) . .
C6A C5A C4A 118.24(18) . .
C1A C6A O2A 120.74(16) . .
C5A C6A O2A 119.31(16) . .
C5A C6A C1A 119.94(17) . .
C8A C7A P1A 119.33(14) . .
C12A C7A P1A 119.65(14) . .
C12A C7A C8A 120.49(17) . .
C7A C8A O2A 120.91(16) . .
C9A C8A O2A 119.03(16) . .
C9A C8A C7A 120.02(17) . .
C8A C9A C10A 117.75(18) . .
C11A C10A C9A 122.76(18) . .
C12A C11A C10A 118.50(18) . .
C7A C12A O3A 120.71(16) . .
C11A C12A O3A 119.82(17) . .
C11A C12A C7A 119.47(18) . .
C14A C13A P1A 119.54(14) . .
C14A C13A C18A 120.67(17) . .
C18A C13A P1A 119.37(15) . .
C13A C14A O1A 120.89(16) . .
C15A C14A O1A 119.02(17) . .
C15A C14A C13A 120.09(18) . .
C14A C15A C16A 117.54(19) . .
C17A C16A C15A 122.90(18) . .
C18A C17A C16A 118.16(18) . .
C13A C18A O3A 120.90(17) . .
C17A C18A O3A 119.62(17) . .
C17A C18A C13A 119.46(18) . .
C1B P1B S4B 120.7(9) . .
C7B P1B C1B 98.01(8) . .
C7B P1B C13B 98.16(9) . .
C7B P1B S4B 118.7(9) . .
C13B P1B C1B 97.99(8) . .
C13B P1B S4B 118.6(8) . .
O4B P1B C1B 119.63(15) . .
O4B P1B C7B 118.98(15) . .
O4B P1B C13B 119.37(15) . .
C14B O1B C2B 118.15(14) . .
C8B O2B C6B 118.73(13) . .
C18B O3B C12B 118.54(13) . .
C2B C1B P1B 119.78(14) . .
C2B C1B C6B 120.44(16) . .
C6B C1B P1B 119.53(14) . .
C1B C2B O1B 120.57(16) . .
C3B C2B O1B 119.53(16) . .
C3B C2B C1B 119.90(17) . .
C2B C3B C4B 118.00(18) . .
C5B C4B C3B 122.79(18) . .
C6B C5B C4B 118.08(18) . .
C1B C6B O2B 120.77(16) . .
C5B C6B O2B 119.59(16) . .
C5B C6B C1B 119.63(17) . .
C8B C7B P1B 119.53(14) . .
C12B C7B P1B 119.93(13) . .
C12B C7B C8B 120.22(17) . .
C7B C8B O2B 120.87(16) . .
C9B C8B O2B 119.38(16) . .
C9B C8B C7B 119.74(17) . .
C8B C9B C10B 118.12(17) . .
C11B C10B C9B 122.76(18) . .
C12B C11B C10B 117.73(18) . .
C7B C12B O3B 120.67(16) . .
C11B C12B O3B 119.19(16) . .
C11B C12B C7B 120.14(17) . .
C14B C13B P1B 119.35(14) . .
C18B C13B P1B 119.73(14) . .
C18B C13B C14B 120.37(17) . .
C13B C14B O1B 120.95(16) . .
C15B C14B O1B 119.30(16) . .
C15B C14B C13B 119.73(18) . .
C14B C15B C16B 118.10(18) . .
C15B C16B C17B 122.90(18) . .
C18B C17B C16B 117.99(18) . .
C13B C18B O3B 120.90(16) . .
C17B C18B O3B 119.33(17) . .
C17B C18B C13B 119.75(17) . .

loop_
_geom_bond_atom_site_label_1
_geom_bond_atom_site_label_2
_geom_bond_distance
_geom_bond_site_symmetry_2
P1A C1A 1.7533(18) .
P1A C7A 1.7546(18) .
P1A C13A 1.7527(18) .
P1A S4A 1.9328(12) .
P1A O4A 1.546(7) .
O1A C2A 1.401(2) .
O1A C14A 1.403(2) .
O2A C6A 1.397(2) .
O2A C8A 1.400(2) .
O3A C12A 1.399(2) .
O3A C18A 1.398(2) .
C1A C2A 1.388(3) .
C1A C6A 1.394(3) .
C2A C3A 1.384(3) .
C3A C4A 1.396(3) .
C4A C5A 1.389(3) .
C5A C6A 1.385(3) .
C7A C8A 1.395(3) .
C7A C12A 1.392(3) .
C8A C9A 1.383(3) .
C9A C10A 1.393(3) .
C10A C11A 1.387(3) .
C11A C12A 1.384(3) .
C13A C14A 1.390(3) .
C13A C18A 1.393(3) .
C14A C15A 1.385(3) .
C15A C16A 1.397(3) .
C16A C17A 1.391(3) .
C17A C18A 1.386(3) .
P1B C1B 1.7486(18) .
P1B C7B 1.7410(18) .
P1B C13B 1.7466(18) .
P1B O4B 1.481(3) .
P1B S4B 1.817(14) .
O1B C2B 1.402(2) .
O1B C14B 1.397(2) .
O2B C6B 1.400(2) .
O2B C8B 1.399(2) .
O3B C12B 1.403(2) .
O3B C18B 1.397(2) .
C1B C2B 1.389(3) .
C1B C6B 1.396(2) .
C2B C3B 1.382(3) .
C3B C4B 1.391(3) .
C4B C5B 1.390(3) .
C5B C6B 1.382(3) .
C7B C8B 1.399(2) .
C7B C12B 1.393(3) .
C8B C9B 1.377(3) .
C9B C10B 1.397(3) .
C10B C11B 1.393(3) .
C11B C12B 1.381(3) .
C13B C14B 1.396(3) .
C13B C18B 1.394(3) .
C14B C15B 1.382(3) .
C15B C16B 1.390(3) .
C16B C17B 1.390(3) .
C17B C18B 1.384(3) .

loop_
_geom_torsion_atom_site_label_1
_geom_torsion_atom_site_label_2
_geom_torsion_atom_site_label_3
_geom_torsion_atom_site_label_4
_geom_torsion
_geom_torsion_site_symmetry_1
_geom_torsion_site_symmetry_2
_geom_torsion_site_symmetry_3
_geom_torsion_site_symmetry_4
P1A C1A C2A O1A 6.0(2) . . . .
P1A C1A C2A C3A -175.28(14) . . . .
P1A C1A C6A O2A -5.7(2) . . . .
P1A C1A C6A C5A 175.27(14) . . . .
P1A C7A C8A O2A 4.7(2) . . . .
P1A C7A C8A C9A -177.28(14) . . . .
P1A C7A C12A O3A -3.2(2) . . . .
P1A C7A C12A C11A 177.54(14) . . . .
P1A C13A C14A O1A -5.1(2) . . . .
P1A C13A C14A C15A 175.74(14) . . . .
P1A C13A C18A O3A 6.3(2) . . . .
P1A C13A C18A C17A -175.22(14) . . . .
O1A C2A C3A C4A 174.94(16) . . . .
O1A C14A C15A C16A -175.71(16) . . . .
O2A C8A C9A C10A 174.22(16) . . . .
C1A P1A C7A C8A -36.74(16) . . . .
C1A P1A C7A C12A 134.94(15) . . . .
C1A P1A C13A C14A 36.43(15) . . . .
C1A P1A C13A C18A -136.21(15) . . . .
C1A C2A C3A C4A -3.7(3) . . . .
C2A O1A C14A C13A -36.4(2) . . . .
C2A O1A C14A C15A 142.80(17) . . . .
C2A C1A C6A O2A 167.59(15) . . . .
C2A C1A C6A C5A -11.4(3) . . . .
C2A C3A C4A C5A -4.0(3) . . . .
C3A C4A C5A C6A 4.0(3) . . . .
C4A C5A C6A O2A -175.35(16) . . . .
C4A C5A C6A C1A 3.7(3) . . . .
C6A O2A C8A C7A 37.6(2) . . . .
C6A O2A C8A C9A -140.48(17) . . . .
C6A C1A C2A O1A -167.25(15) . . . .
C6A C1A C2A C3A 11.4(3) . . . .
C7A P1A C1A C2A -136.01(15) . . . .
C7A P1A C1A C6A 37.34(15) . . . .
C7A P1A C13A C14A 135.35(15) . . . .
C7A P1A C13A C18A -37.30(16) . . . .
C7A C8A C9A C10A -3.8(3) . . . .
C8A O2A C6A C1A -37.0(2) . . . .
C8A O2A C6A C5A 142.04(16) . . . .
C8A C7A C12A O3A 168.36(16) . . . .
C8A C7A C12A C11A -10.9(3) . . . .
C8A C9A C10A C11A -3.6(3) . . . .
C9A C10A C11A C12A 3.8(3) . . . .
C10A C11A C12A O3A -175.78(17) . . . .
C10A C11A C12A C7A 3.5(3) . . . .
C12A O3A C18A C13A 36.7(2) . . . .
C12A O3A C18A C17A -141.75(17) . . . .
C12A C7A C8A O2A -166.91(16) . . . .
C12A C7A C8A C9A 11.1(3) . . . .
C13A P1A C1A C2A -36.98(15) . . . .
C13A P1A C1A C6A 136.38(14) . . . .
C13A P1A C7A C8A -135.87(15) . . . .
C13A P1A C7A C12A 35.81(16) . . . .
C13A C14A C15A C16A 3.5(3) . . . .
C14A O1A C2A C1A 35.8(2) . . . .
C14A O1A C2A C3A -142.85(17) . . . .
C14A C13A C18A O3A -166.23(16) . . . .
C14A C13A C18A C17A 12.2(3) . . . .
C14A C15A C16A C17A 4.3(3) . . . .
C15A C16A C17A C18A -3.7(3) . . . .
C16A C17A C18A O3A 173.96(16) . . . .
C16A C17A C18A C13A -4.5(3) . . . .
C18A O3A C12A C7A -38.4(2) . . . .
C18A O3A C12A C11A 140.86(17) . . . .
C18A C13A C14A O1A 167.44(16) . . . .
C18A C13A C14A C15A -11.7(3) . . . .
S4A P1A C1A C2A 93.50(15) . . . .
S4A P1A C1A C6A -93.15(14) . . . .
S4A P1A C7A C8A 91.86(15) . . . .
S4A P1A C7A C12A -96.47(15) . . . .
S4A P1A C13A C14A -92.27(15) . . . .
S4A P1A C13A C18A 95.09(15) . . . .
O4A P1A C1A C2A 93.9(3) . . . .
O4A P1A C1A C6A -92.8(3) . . . .
O4A P1A C7A C8A 94.8(3) . . . .
O4A P1A C7A C12A -93.5(3) . . . .
O4A P1A C13A C14A -95.6(3) . . . .
O4A P1A C13A C18A 91.8(3) . . . .
P1B C1B C2B O1B 5.8(2) . . . .
P1B C1B C2B C3B -174.34(14) . . . .
P1B C1B C6B O2B -7.1(2) . . . .
P1B C1B C6B C5B 173.53(15) . . . .
P1B C7B C8B O2B 6.4(2) . . . .
P1B C7B C8B C9B -174.71(13) . . . .
P1B C7B C12B O3B -6.8(2) . . . .
P1B C7B C12B C11B 174.04(14) . . . .
P1B C13B C14B O1B -4.6(2) . . . .
P1B C13B C14B C15B 176.86(14) . . . .
P1B C13B C18B O3B 4.5(2) . . . .
P1B C13B C18B C17B -176.59(14) . . . .
O1B C2B C3B C4B 176.62(17) . . . .
O1B C14B C15B C16B -174.71(16) . . . .
O2B C8B C9B C10B 175.96(15) . . . .
C1B P1B C7B C8B -37.28(15) . . . .
C1B P1B C7B C12B 136.23(14) . . . .
C1B P1B C13B C14B 36.40(16) . . . .
C1B P1B C13B C18B -135.09(15) . . . .
C1B C2B C3B C4B -3.2(3) . . . .
C2B O1B C14B C13B -37.1(2) . . . .
C2B O1B C14B C15B 141.43(17) . . . .
C2B C1B C6B O2B 167.15(16) . . . .
C2B C1B C6B C5B -12.2(3) . . . .
C2B C3B C4B C5B -4.3(3) . . . .
C3B C4B C5B C6B 3.5(3) . . . .
C4B C5B C6B O2B -174.60(17) . . . .
C4B C5B C6B C1B 4.7(3) . . . .
C6B O2B C8B C7B 34.9(2) . . . .
C6B O2B C8B C9B -144.08(16) . . . .
C6B C1B C2B O1B -168.43(16) . . . .
C6B C1B C2B C3B 11.4(3) . . . .
C7B P1B C1B C2B -136.59(15) . . . .
C7B P1B C1B C6B 37.74(16) . . . .
C7B P1B C13B C14B 135.74(15) . . . .
C7B P1B C13B C18B -35.75(16) . . . .
C7B C8B C9B C10B -3.0(2) . . . .
C8B O2B C6B C1B -34.3(2) . . . .
C8B O2B C6B C5B 144.98(17) . . . .
C8B C7B C12B O3B 166.64(15) . . . .
C8B C7B C12B C11B -12.5(3) . . . .
C8B C9B C10B C11B -5.3(3) . . . .
C9B C10B C11B C12B 4.6(3) . . . .
C10B C11B C12B O3B -174.85(15) . . . .
C10B C11B C12B C7B 4.3(3) . . . .
C12B O3B C18B C13B 36.0(2) . . . .
C12B O3B C18B C17B -142.96(17) . . . .
C12B C7B C8B O2B -167.14(15) . . . .
C12B C7B C8B C9B 11.8(2) . . . .
C13B P1B C1B C2B -37.12(16) . . . .
C13B P1B C1B C6B 137.21(15) . . . .
C13B P1B C7B C8B -136.61(14) . . . .
C13B P1B C7B C12B 36.91(15) . . . .
C13B C14B C15B C16B 3.8(3) . . . .
C14B O1B C2B C1B 36.4(2) . . . .
C14B O1B C2B C3B -143.43(17) . . . .
C14B C13B C18B O3B -166.91(16) . . . .
C14B C13B C18B C17B 12.0(3) . . . .
C14B C15B C16B C17B 3.8(3) . . . .
C15B C16B C17B C18B -3.5(3) . . . .
C16B C17B C18B O3B 174.53(17) . . . .
C16B C17B C18B C13B -4.4(3) . . . .
C18B O3B C12B C7B -34.7(2) . . . .
C18B O3B C12B C11B 144.42(17) . . . .
C18B C13B C14B O1B 166.80(16) . . . .
C18B C13B C14B C15B -11.7(3) . . . .
O4B P1B C1B C2B 93.4(2) . . . .
O4B P1B C1B C6B -92.3(2) . . . .
O4B P1B C7B C8B 93.2(2) . . . .
O4B P1B C7B C12B -93.3(2) . . . .
O4B P1B C13B C14B -94.3(2) . . . .
O4B P1B C13B C18B 94.2(2) . . . .
S4B P1B C1B C2B 93.1(10) . . . .
S4B P1B C1B C6B -92.6(10) . . . .
S4B P1B C7B C8B 94.4(10) . . . .
S4B P1B C7B C12B -92.1(10) . . . .
S4B P1B C13B C14B -95.2(10) . . . .
S4B P1B C13B C18B 93.3(10) . . . .

_cod_database_fobs_code 4517234
